data_7116293
loop_
_publ_author_name
'Maini, Lucia'
'Gallino, Federico'
'Zambianchi, Massimo'
'Durso, Margherita'
'Gazzano, Massimo'
'Rubini, Katia'
'Gentili, Denis'
'Manet, Ilse'
'Muccini, Michele'
'Toffanin, Stefano'
'Cavallini, Massimiliano'
'Melucci, Manuela'

_publ_section_title
;
 Chemical design enables the control of conformational polymorphism in
 functional 2,3-thieno(bis)imide-ended materials.
;
_journal_issue 11
_journal_name_full 'Chemical communications (Cambridge, England)'
_journal_page_first 2033
_journal_page_last 2035
_journal_paper_doi 10.1039/c4cc09177a
_journal_volume 51
_journal_year 2015
_chemical_formula_moiety 'C28 H24 N2 O4 S4 '
_chemical_formula_sum 'C28 H24 N2 O4 S4'
_chemical_formula_weight 580.76
_chemical_name_common 'C4_NT4N form B'
_chemical_name_mineral 'C4-NT4N form B'
_space_group_IT_number 2
_symmetry_cell_setting triclinic
_symmetry_space_group_name_Hall '-P 1'
_symmetry_space_group_name_H-M 'P -1'
_audit_update_record
;
2014-11-07 deposited with the CCDC.
2014-12-19 downloaded from the CCDC.
;
_cell_angle_alpha 84.04(3)
_cell_angle_beta 89.75(4)
_cell_angle_gamma 86.19(7)
_cell_formula_units_Z 1
_cell_length_a 5.127(3)
_cell_length_b 5.526(2)
_cell_length_c 25.038(2)
_cell_measurement_temperature 293
_cell_volume 704.0(5)
_diffrn_ambient_temperature 293
_diffrn_measurement_device_type
;
 Panalytical X'pert in Debye-Scherrer geometry
;
_diffrn_radiation_monochromator none
_diffrn_radiation_type 'Cu K\a'
_diffrn_radiation_wavelength 1.5418
_exptl_crystal_colour orange
_exptl_crystal_density_diffrn 1.370
_exptl_crystal_preparation Luminescent
_pd_proc_2theta_range_max 60
_pd_proc_2theta_range_min 2
_pd_proc_info_excluded_regions no
_pd_proc_ls_background_function Chebyschev
_pd_proc_ls_pref_orient_corr
;
Spherical Harmonics
;
_pd_proc_ls_prof_R_factor 0.08033
_pd_proc_ls_prof_wR_expected 0.03737
_pd_proc_ls_prof_wR_factor 0.10699
_pd_spec_mounting
;
0.5 mm borosilicate glass capillary
;
_pd_spec_mount_mode transmission
_pd_spec_shape cylinder
_refine_ls_goodness_of_fit_all 2.863
_refine_ls_hydrogen_treatment constr
_refine_ls_R_I_factor 0.01613
_cod_data_source_file c4cc09177a2.cif
_cod_data_source_block C4_NT4N_from_powder
_cod_depositor_comments
;
The following automatic conversions were performed:

'_symmetry_cell_setting' value 'Triclinic' changed to 'triclinic'
according to
/usr/data/users/saulius/crontab/automatic-downloads/rss-feeds/RSC/lib/dictionaries/cif_core.dic
dictionary named 'cif_core.dic' version 2.4.2 from 2011-04-26.

Automatic conversion script
Id: cif_fix_values 2935 2014-11-11 08:27:57Z andrius 

 Adding full bibliography for 7116291--7116294.cif.
;
_cod_original_cell_volume 704.0696
_cod_original_sg_symbol_H-M P-1
_cod_database_code 7116293

loop_
_symmetry_equiv_pos_as_xyz
'-x, -y, -z'
'x, y, z'

loop_
_atom_site_label
_atom_site_type_symbol
_atom_site_symmetry_multiplicity
_atom_site_fract_x
_atom_site_fract_y
_atom_site_fract_z
_atom_site_occupancy
_atom_site_B_iso_or_equiv
S1 S 1 0.1872957 -0.1095802 -0.05460952 1 9.38639
C2 C 1 0.1903895 0.07891968 -0.1166177 1 4.05112
C3 C 1 0.4508849 0.03931466 -0.02842674 1 4.05112
C4 C 1 0.3845012 0.2427386 -0.1155407 1 4.05112
C5 C 1 0.01252193 0.04929827 -0.1594706 1 4.05112
C6 C 1 0.528827 0.22151 -0.06639763 1 4.05112
C9 C 1 -0.02338284 0.1877452 -0.20892 1 4.05112
S10 S 1 -0.1896129 -0.2037684 -0.1528284 1 9.38639
C15 C 1 -0.2142259 0.09133569 -0.2403713 1 4.05112
C16 C 1 -0.3163902 -0.1154344 -0.2160906 1 4.05112
C20 C 1 -0.3634461 0.1616899 -0.2916508 1 4.05112
O24 O 1 -0.3426216 0.3401714 -0.3243608 1 4.05112
N25 N 1 -0.5466992 -0.01688183 -0.2947803 1 4.05112
C21 C 1 -0.5323168 -0.1886148 -0.2486314 1 4.05112
O26 O 1 -0.6805067 -0.352373 -0.2383547 1 4.05112
C29 C 1 -0.6999146 -0.05252146 -0.3432813 1 4.05112
C35 C 1 -0.7357493 -0.3195675 -0.3524385 1 4.05112
C40 C 1 -0.8547242 -0.3265047 -0.4091094 1 4.05112
C46 C 1 -0.6934525 -0.1881524 -0.4533793 1 4.05112
H6 H 1 0.6629397 0.3208056 -0.0603797 1 4.861344
H4 H 1 0.4175393 0.3565361 -0.1443954 1 4.861344
H9 H 1 0.06576514 0.3253319 -0.2199583 1 4.861344
H29A H 1 -0.6115646 0.02296081 -0.3744021 1 4.861344
H29B H 1 -0.8720041 0.02885617 -0.3401632 1 4.861344
H35A H 1 -0.5676387 -0.4115424 -0.3500028 1 4.861344
H35B H 1 -0.8372219 -0.3954224 -0.3232987 1 4.861344
H40A H 1 -0.8588558 -0.4950958 -0.4164818 1 4.861344
H40B H 1 -1.031421 -0.2517516 -0.4096598 1 4.861344
H46A H 1 -0.5165879 -0.2623301 -0.4532937 1 4.861344
H46B H 1 -0.7735781 -0.1964858 -0.4881069 1 4.861344
H46C H 1 -0.6891566 -0.01896523 -0.446472 1 4.861344
